data_2205874
loop_
_publ_author_name
'Quail, J. Wilson'
'Doroudi, Alireza'
'Pati, Hari N.'
'Das, Umashankar'
'Dimmock, Jonathan R.'

_publ_section_title (<i>E</i>,<i>E</i>)-2-(4-Fluorophenylmethylene)-6-(4-nitrophenylmethylene)cyclohexanone
_journal_issue 6
_journal_name_full 'Acta Crystallographica Section E'
_journal_page_first o1774
_journal_page_last o1776
_journal_paper_doi 10.1107/S160053680501490X
_journal_volume 61
_journal_year 2005
_chemical_formula_iupac 'C20 H16 F N O3'
_chemical_formula_moiety 'C20 H16 F N O3'
_chemical_formula_sum 'C20 H16 F N O3'
_chemical_formula_weight 337.34
_chemical_name_systematic
;
(E,E)-2-(4-Fluorophenylmethylene)-6-(4-nitrophenylmethylene)cyclohexanone
;
_space_group_IT_number 14
_symmetry_cell_setting monoclinic
_symmetry_space_group_name_Hall '-P 2ybc'
_symmetry_space_group_name_H-M 'P 1 21/c 1'
_atom_sites_solution_hydrogens geom
_atom_sites_solution_primary direct
_atom_sites_solution_secondary difmap
_audit_creation_method SHELXL97
_cell_angle_alpha 90.00
_cell_angle_beta 101.344(3)
_cell_angle_gamma 90.00
_cell_formula_units_Z 4
_cell_length_a 15.5155(7)
_cell_length_b 13.6328(9)
_cell_length_c 7.7777(6)
_cell_measurement_reflns_used 3586
_cell_measurement_temperature 173(2)
_cell_measurement_theta_max 27.485
_cell_measurement_theta_min 0.998
_cell_volume 1613.00(18)
_computing_cell_refinement 'SCALEPACK (Otwinowski & Minor, 1997)'
_computing_data_collection 'COLLECT (Nonius, 1998)'
_computing_data_reduction 'SCALEPACK and DENZO (Otwinowski & Minor, 1997)'
_computing_molecular_graphics 'ORTEP-3 for Windows (Farrugia, 1997)'
_computing_publication_material 'PLATON (Spek, 2003)'
_computing_structure_refinement 'SHELXL97 (Sheldrick, 1997)'
_computing_structure_solution 'SIR97 (Altomare <i>et al.</i>, 1999)'
_diffrn_ambient_temperature 173(2)
_diffrn_detector_area_resol_mean 9
_diffrn_measured_fraction_theta_full 0.998
_diffrn_measured_fraction_theta_max 0.998
_diffrn_measurement_device 'Nonius KappaCCD area-detector'
_diffrn_measurement_method '\f scans, and \w scans with \k offsets'
_diffrn_radiation_monochromator 'horizonally mounted graphite crystal'
_diffrn_radiation_source 'fine-focus sealed tube'
_diffrn_radiation_type MoK\a
_diffrn_radiation_wavelength 0.71073
_diffrn_reflns_av_R_equivalents 0.0627
_diffrn_reflns_av_sigmaI/netI 0.0760
_diffrn_reflns_limit_h_max 18
_diffrn_reflns_limit_h_min -18
_diffrn_reflns_limit_k_max 16
_diffrn_reflns_limit_k_min -16
_diffrn_reflns_limit_l_max 9
_diffrn_reflns_limit_l_min -9
_diffrn_reflns_number 5468
_diffrn_reflns_theta_full 25.35
_diffrn_reflns_theta_max 25.35
_diffrn_reflns_theta_min 2.68
_diffrn_standards_decay_% 0
_diffrn_standards_interval_count 0
_diffrn_standards_interval_time 0
_diffrn_standards_number 0
_exptl_absorpt_coefficient_mu 0.101
_exptl_absorpt_correction_type none
_exptl_crystal_colour yellow
_exptl_crystal_density_diffrn 1.389
_exptl_crystal_density_method 'not measured'
_exptl_crystal_description plate
_exptl_crystal_F_000 704
_exptl_crystal_size_max 0.20
_exptl_crystal_size_mid 0.15
_exptl_crystal_size_min 0.02
_refine_diff_density_max 0.231
_refine_diff_density_min -0.224
_refine_ls_extinction_method none
_refine_ls_goodness_of_fit_ref 1.033
_refine_ls_hydrogen_treatment constr
_refine_ls_matrix_type full
_refine_ls_number_parameters 226
_refine_ls_number_reflns 2950
_refine_ls_number_restraints 0
_refine_ls_restrained_S_all 1.033
_refine_ls_R_factor_all 0.1125
_refine_ls_R_factor_gt 0.0585
_refine_ls_shift/su_max 0.000
_refine_ls_shift/su_mean 0.000
_refine_ls_structure_factor_coef Fsqd
_refine_ls_weighting_details 'calc w = 1/[\s^2^(Fo^2^)+(0.047P)^2^+0.7039P] where P = (Fo^2^+2Fc^2^)/3'
_refine_ls_weighting_scheme calc
_refine_ls_wR_factor_gt 0.1137
_refine_ls_wR_factor_ref 0.1353
_reflns_number_gt 1813
_reflns_number_total 2950
_reflns_threshold_expression I>2\s(I)
_cod_data_source_file bt6666.cif
_cod_data_source_block III
_cod_original_cell_volume 1613.13(18)
_cod_original_sg_symbol_H-M 'P 21/c'
_cod_database_code 2205874
_cod_database_fobs_code 2205874

loop_
_symmetry_equiv_pos_as_xyz
'x, y, z'
'-x, y+1/2, -z+1/2'
'-x, -y, -z'
'x, -y-1/2, z-1/2'

loop_
_atom_site_label
_atom_site_fract_x
_atom_site_fract_y
_atom_site_fract_z
_atom_site_U_iso_or_equiv
_atom_site_adp_type
_atom_site_calc_flag
_atom_site_refinement_flags
_atom_site_occupancy
_atom_site_type_symbol
O1 0.16182(11) 0.36457(14) 0.4342(3) 0.0330(5) Uani d . 1 O
O2 0.65289(14) 0.02290(17) 0.3809(3) 0.0524(7) Uani d . 1 O
O3 0.57014(15) -0.06739(19) 0.1874(3) 0.0582(7) Uani d . 1 O
F1 -0.34765(11) 0.32189(14) 0.5951(3) 0.0600(6) Uani d . 1 F
N1 0.58129(16) 0.0017(2) 0.2902(4) 0.0392(6) Uani d . 1 N
C1 0.14283(17) 0.2770(2) 0.4301(4) 0.0279(6) Uani d . 1 C
C2 0.05608(16) 0.2433(2) 0.4684(4) 0.0285(6) Uani d . 1 C
C3 0.04139(17) 0.1351(2) 0.4915(4) 0.0323(7) Uani d . 1 C
H3A 0.0004 0.1103 0.3866 0.039 Uiso calc R 1 H
H3B 0.0131 0.1257 0.5938 0.039 Uiso calc R 1 H
C4 0.12538(18) 0.0749(2) 0.5185(4) 0.0341(7) Uani d . 1 C
H4A 0.1107 0.0042 0.5180 0.041 Uiso calc R 1 H
H4B 0.1624 0.0909 0.6339 0.041 Uiso calc R 1 H
C5 0.17620(17) 0.0960(2) 0.3743(4) 0.0315(7) Uani d . 1 C
H5A 0.2280 0.0523 0.3876 0.038 Uiso calc R 1 H
H5B 0.1384 0.0832 0.2584 0.038 Uiso calc R 1 H
C6 0.20561(16) 0.2014(2) 0.3852(4) 0.0272(6) Uani d . 1 C
C7 0.28576(16) 0.2333(2) 0.3697(4) 0.0293(7) Uani d . 1 C
H7 0.2953 0.3021 0.3796 0.035 Uiso calc R 1 H
C8 0.36036(17) 0.1738(2) 0.3390(4) 0.0285(7) Uani d . 1 C
C9 0.44450(18) 0.1996(2) 0.4292(4) 0.0350(7) Uani d . 1 C
H9 0.4522 0.2562 0.5018 0.042 Uiso calc R 1 H
C10 0.51678(18) 0.1429(2) 0.4131(4) 0.0370(7) Uani d . 1 C
H10 0.5738 0.1596 0.4759 0.044 Uiso calc R 1 H
C11 0.50462(17) 0.0625(2) 0.3050(4) 0.0328(7) Uani d . 1 C
C12 0.42310(18) 0.0361(2) 0.2096(4) 0.0347(7) Uani d . 1 C
H12 0.4166 -0.0194 0.1343 0.042 Uiso calc R 1 H
C13 0.35123(18) 0.0926(2) 0.2267(4) 0.0320(7) Uani d . 1 C
H13 0.2948 0.0760 0.1612 0.038 Uiso calc R 1 H
C14 -0.00263(18) 0.3146(2) 0.4791(4) 0.0311(7) Uani d . 1 C
H14 0.0182 0.3789 0.4639 0.037 Uiso calc R 1 H
C15 -0.09286(17) 0.3113(2) 0.5098(4) 0.0325(7) Uani d . 1 C
C16 -0.13098(18) 0.3994(2) 0.5482(4) 0.0351(7) Uani d . 1 C
H16 -0.0975 0.4581 0.5536 0.042 Uiso calc R 1 H
C17 -0.21601(18) 0.4041(2) 0.5785(4) 0.0373(7) Uani d . 1 C
H17 -0.2409 0.4644 0.6060 0.045 Uiso calc R 1 H
C18 -0.26254(18) 0.3185(2) 0.5674(4) 0.0414(8) Uani d . 1 C
C19 -0.22957(19) 0.2305(2) 0.5274(5) 0.0518(10) Uani d . 1 C
H19 -0.2644 0.1727 0.5198 0.062 Uiso calc R 1 H
C20 -0.14498(18) 0.2270(2) 0.4985(5) 0.0450(9) Uani d . 1 C
H20 -0.1215 0.1661 0.4702 0.054 Uiso calc R 1 H

loop_
_atom_site_aniso_label
_atom_site_aniso_U_11
_atom_site_aniso_U_22
_atom_site_aniso_U_33
_atom_site_aniso_U_12
_atom_site_aniso_U_13
_atom_site_aniso_U_23
O1 0.0308(10) 0.0252(11) 0.0444(13) -0.0020(8) 0.0108(9) 0.0013(9)
O2 0.0323(12) 0.0538(16) 0.0703(18) 0.0074(10) 0.0077(11) 0.0088(12)
O3 0.0586(15) 0.0592(17) 0.0587(17) 0.0195(12) 0.0163(12) -0.0102(14)
F1 0.0301(9) 0.0595(13) 0.0954(17) -0.0073(9) 0.0249(10) -0.0256(11)
N1 0.0393(16) 0.0392(16) 0.0421(17) 0.0095(12) 0.0151(13) 0.0090(14)
C1 0.0259(14) 0.0282(16) 0.0282(17) -0.0018(12) 0.0018(11) -0.0010(12)
C2 0.0266(14) 0.0277(16) 0.0309(18) -0.0030(12) 0.0047(12) -0.0014(12)
C3 0.0327(15) 0.0289(16) 0.0380(18) -0.0053(12) 0.0135(13) -0.0020(13)
C4 0.0345(15) 0.0260(16) 0.0420(19) -0.0021(13) 0.0081(13) 0.0020(13)
C5 0.0279(14) 0.0262(15) 0.0403(18) 0.0006(12) 0.0064(12) -0.0011(13)
C6 0.0257(14) 0.0272(16) 0.0284(17) 0.0012(11) 0.0049(11) 0.0027(12)
C7 0.0305(15) 0.0277(15) 0.0294(17) 0.0003(12) 0.0053(12) 0.0009(12)
C8 0.0277(14) 0.0271(15) 0.0331(17) -0.0001(12) 0.0120(12) 0.0050(13)
C9 0.0322(16) 0.0333(17) 0.042(2) -0.0029(13) 0.0127(13) -0.0037(14)
C10 0.0260(15) 0.0380(17) 0.048(2) -0.0034(13) 0.0087(13) -0.0001(15)
C11 0.0285(15) 0.0349(17) 0.0385(19) 0.0043(13) 0.0149(13) 0.0071(14)
C12 0.0389(17) 0.0373(17) 0.0294(18) 0.0015(14) 0.0103(13) -0.0022(14)
C13 0.0289(15) 0.0383(17) 0.0289(17) 0.0024(13) 0.0063(12) -0.0015(13)
C14 0.0298(14) 0.0259(15) 0.0375(18) -0.0020(12) 0.0059(12) -0.0011(13)
C15 0.0258(14) 0.0321(17) 0.0389(19) -0.0012(13) 0.0047(12) -0.0032(14)
C16 0.0298(15) 0.0300(16) 0.044(2) -0.0009(13) 0.0045(13) 0.0000(14)
C17 0.0327(16) 0.0315(17) 0.047(2) 0.0060(13) 0.0070(14) -0.0050(14)
C18 0.0225(14) 0.051(2) 0.053(2) -0.0021(14) 0.0126(14) -0.0138(16)
C19 0.0336(17) 0.0379(19) 0.088(3) -0.0117(15) 0.0210(17) -0.0213(19)
C20 0.0308(16) 0.0318(17) 0.074(3) -0.0025(14) 0.0148(16) -0.0151(17)

loop_
_atom_type_symbol
_atom_type_description
_atom_type_scat_dispersion_real
_atom_type_scat_dispersion_imag
_atom_type_scat_source
C C 0.0033 0.0016 'International Tables Vol C Tables 4.2.6.8 and 6.1.1.4'
H H 0.0000 0.0000 'International Tables Vol C Tables 4.2.6.8 and 6.1.1.4'
N N 0.0061 0.0033 'International Tables Vol C Tables 4.2.6.8 and 6.1.1.4'
O O 0.0106 0.0060 'International Tables Vol C Tables 4.2.6.8 and 6.1.1.4'
F F 0.0171 0.0103 'International Tables Vol C Tables 4.2.6.8 and 6.1.1.4'

loop_
_geom_angle_atom_site_label_1
_geom_angle_atom_site_label_2
_geom_angle_atom_site_label_3
_geom_angle
O3 N1 O2 123.4(3)
O3 N1 C11 118.1(3)
O2 N1 C11 118.4(3)
O1 C1 C6 120.5(2)
O1 C1 C2 120.7(2)
C6 C1 C2 118.8(2)
C14 C2 C1 115.7(2)
C14 C2 C3 125.4(2)
C1 C2 C3 118.9(2)
C2 C3 C4 113.5(2)
C2 C3 H3A 108.9
C4 C3 H3A 108.9
C2 C3 H3B 108.9
C4 C3 H3B 108.9
H3A C3 H3B 107.7
C3 C4 C5 110.5(2)
C3 C4 H4A 109.5
C5 C4 H4A 109.5
C3 C4 H4B 109.5
C5 C4 H4B 109.5
H4A C4 H4B 108.1
C6 C5 C4 109.6(2)
C6 C5 H5A 109.8
C4 C5 H5A 109.8
C6 C5 H5B 109.8
C4 C5 H5B 109.8
H5A C5 H5B 108.2
C7 C6 C5 125.4(2)
C7 C6 C1 116.8(2)
C5 C6 C1 117.6(2)
C6 C7 C8 127.4(3)
C6 C7 H7 116.3
C8 C7 H7 116.3
C9 C8 C13 118.8(2)
C9 C8 C7 117.8(3)
C13 C8 C7 123.4(2)
C10 C9 C8 120.4(3)
C10 C9 H9 119.8
C8 C9 H9 119.8
C11 C10 C9 119.0(3)
C11 C10 H10 120.5
C9 C10 H10 120.5
C10 C11 C12 122.6(3)
C10 C11 N1 118.8(3)
C12 C11 N1 118.6(3)
C11 C12 C13 118.2(3)
C11 C12 H12 120.9
C13 C12 H12 120.9
C12 C13 C8 121.1(3)
C12 C13 H13 119.5
C8 C13 H13 119.5
C2 C14 C15 131.8(3)
C2 C14 H14 114.1
C15 C14 H14 114.1
C16 C15 C20 117.2(3)
C16 C15 C14 117.8(2)
C20 C15 C14 125.1(3)
C17 C16 C15 122.2(3)
C17 C16 H16 118.9
C15 C16 H16 118.9
C18 C17 C16 117.3(3)
C18 C17 H17 121.4
C16 C17 H17 121.4
C19 C18 C17 123.3(3)
C19 C18 F1 118.5(3)
C17 C18 F1 118.2(3)
C18 C19 C20 118.7(3)
C18 C19 H19 120.7
C20 C19 H19 120.7
C19 C20 C15 121.3(3)
C19 C20 H20 119.3
C15 C20 H20 119.3

loop_
_geom_bond_atom_site_label_1
_geom_bond_atom_site_label_2
_geom_bond_distance
O1 C1 1.229(3)
O2 N1 1.228(3)
O3 N1 1.226(3)
F1 C18 1.380(3)
N1 C11 1.473(4)
C1 C6 1.505(4)
C1 C2 1.506(4)
C2 C14 1.346(4)
C2 C3 1.509(4)
C3 C4 1.520(4)
C3 H3A 0.9900
C3 H3B 0.9900
C4 C5 1.520(4)
C4 H4A 0.9900
C4 H4B 0.9900
C5 C6 1.505(4)
C5 H5A 0.9900
C5 H5B 0.9900
C6 C7 1.345(4)
C7 C8 1.471(4)
C7 H7 0.9500
C8 C9 1.400(4)
C8 C13 1.401(4)
C9 C10 1.388(4)
C9 H9 0.9500
C10 C11 1.372(4)
C10 H10 0.9500
C11 C12 1.383(4)
C12 C13 1.383(4)
C12 H12 0.9500
C13 H13 0.9500
C14 C15 1.466(4)
C14 H14 0.9500
C15 C16 1.397(4)
C15 C20 1.398(4)
C16 C17 1.387(4)
C16 H16 0.9500
C17 C18 1.365(4)
C17 H17 0.9500
C18 C19 1.365(4)
C19 C20 1.376(4)
C19 H19 0.9500
C20 H20 0.9500

loop_
_geom_torsion_atom_site_label_1
_geom_torsion_atom_site_label_2
_geom_torsion_atom_site_label_3
_geom_torsion_atom_site_label_4
_geom_torsion
O1 C1 C2 C14 10.0(4)
C6 C1 C2 C14 -169.5(3)
O1 C1 C2 C3 -170.0(3)
C6 C1 C2 C3 10.5(4)
C14 C2 C3 C4 -165.3(3)
C1 C2 C3 C4 14.7(4)
C2 C3 C4 C5 -52.2(3)
C3 C4 C5 C6 64.2(3)
C4 C5 C6 C7 136.4(3)
C4 C5 C6 C1 -38.9(3)
O1 C1 C6 C7 7.1(4)
C2 C1 C6 C7 -173.4(2)
O1 C1 C6 C5 -177.2(3)
C2 C1 C6 C5 2.3(4)
C5 C6 C7 C8 0.1(5)
C1 C6 C7 C8 175.5(3)
C6 C7 C8 C9 -140.3(3)
C6 C7 C8 C13 38.9(4)
C13 C8 C9 C10 -2.8(4)
C7 C8 C9 C10 176.4(3)
C8 C9 C10 C11 1.2(4)
C9 C10 C11 C12 0.7(5)
C9 C10 C11 N1 -179.1(3)
O3 N1 C11 C10 -176.9(3)
O2 N1 C11 C10 3.0(4)
O3 N1 C11 C12 3.3(4)
O2 N1 C11 C12 -176.8(3)
C10 C11 C12 C13 -1.0(4)
N1 C11 C12 C13 178.9(3)
C11 C12 C13 C8 -0.7(4)
C9 C8 C13 C12 2.6(4)
C7 C8 C13 C12 -176.6(3)
C1 C2 C14 C15 178.5(3)
C3 C2 C14 C15 -1.5(5)
C2 C14 C15 C16 167.5(3)
C2 C14 C15 C20 -14.6(5)
C20 C15 C16 C17 1.6(5)
C14 C15 C16 C17 179.7(3)
C15 C16 C17 C18 -0.8(5)
C16 C17 C18 C19 -0.4(5)
C16 C17 C18 F1 -179.2(3)
C17 C18 C19 C20 0.7(6)
F1 C18 C19 C20 179.5(3)
C18 C19 C20 C15 0.2(5)
C16 C15 C20 C19 -1.3(5)
C14 C15 C20 C19 -179.2(3)
